data_4101099
_journal_name_full 'Journal of the American Chemical Society'
_journal_year 2006
_chemical_formula_sum 'C37 H56 Ga N3'
_chemical_formula_weight 612.57
_space_group_IT_number 2
_symmetry_cell_setting triclinic
_symmetry_space_group_name_Hall '-P 1'
_symmetry_space_group_name_H-M 'P -1'
_cell_angle_alpha 107.00(3)
_cell_angle_beta 95.17(3)
_cell_angle_gamma 97.82(3)
_cell_formula_units_Z 2
_cell_length_a 9.6735(19)
_cell_length_b 10.597(2)
_cell_length_c 17.818(4)
_cell_measurement_temperature 150(2)
_cell_volume 1714.1(6)
_diffrn_ambient_temperature 150(2)
_exptl_crystal_density_diffrn 1.187
_cod_database_code 4101099

loop_
_symmetry_equiv_pos_as_xyz
'x, y, z'
'-x, -y, -z'

loop_
_atom_site_label
_atom_site_type_symbol
_atom_site_fract_x
_atom_site_fract_y
_atom_site_fract_z
_atom_site_U_iso_or_equiv
_atom_site_adp_type
_atom_site_occupancy
_atom_site_symmetry_multiplicity
_atom_site_calc_flag
_atom_site_refinement_flags
_atom_site_disorder_assembly
_atom_site_disorder_group
Ga1 Ga 0.52366(3) 0.33069(3) 0.303595(17) 0.02744(10) Uani 1 1 d . . .
N1 N 0.32502(19) 0.26413(18) 0.32859(11) 0.0173(4) Uani 1 1 d . . .
C1 C 0.2567(2) 0.2931(2) 0.26783(13) 0.0178(5) Uani 1 1 d . . .
N2 N 0.35063(19) 0.34835(18) 0.22997(11) 0.0179(4) Uani 1 1 d . . .
C2 C 0.2775(2) 0.2686(2) 0.40242(13) 0.0181(5) Uani 1 1 d . . .
N3 N 0.11318(19) 0.26842(18) 0.24709(11) 0.0188(4) Uani 1 1 d . . .
C3 C 0.2478(2) 0.3893(2) 0.45307(13) 0.0186(5) Uani 1 1 d . . .
C4 C 0.2171(2) 0.3918(2) 0.52859(14) 0.0233(5) Uani 1 1 d . . .
H4 H 0.1975 0.4720 0.5636 0.028 Uiso 1 1 calc R . .
C5 C 0.2147(3) 0.2800(3) 0.55323(15) 0.0303(6) Uani 1 1 d . . .
H5 H 0.1922 0.2835 0.6045 0.036 Uiso 1 1 calc R . .
C6 C 0.2449(3) 0.1625(3) 0.50366(15) 0.0272(6) Uani 1 1 d . . .
H6 H 0.2432 0.0860 0.5213 0.033 Uiso 1 1 calc R . .
C7 C 0.2775(2) 0.1553(2) 0.42825(14) 0.0216(5) Uani 1 1 d . . .
C8 C 0.2562(2) 0.5155(2) 0.42825(14) 0.0207(5) Uani 1 1 d . . .
H8 H 0.2270 0.4868 0.3697 0.025 Uiso 1 1 calc R . .
C9 C 0.4060(3) 0.5937(3) 0.44456(17) 0.0328(6) Uani 1 1 d . . .
H9A H 0.4085 0.6688 0.4228 0.049 Uiso 1 1 calc R . .
H9B H 0.4695 0.5345 0.4195 0.049 Uiso 1 1 calc R . .
H9C H 0.4363 0.6280 0.5019 0.049 Uiso 1 1 calc R . .
C10 C 0.1569(3) 0.6078(3) 0.46639(17) 0.0343(7) Uani 1 1 d . . .
H10A H 0.0628 0.5554 0.4607 0.051 Uiso 1 1 calc R . .
H10B H 0.1519 0.6768 0.4402 0.051 Uiso 1 1 calc R . .
H10C H 0.1923 0.6504 0.5228 0.051 Uiso 1 1 calc R . .
C11 C 0.3177(3) 0.0284(2) 0.37493(15) 0.0257(6) Uani 1 1 d . . .
H11 H 0.2896 0.0244 0.3188 0.031 Uiso 1 1 calc R . .
C12 C 0.4770(3) 0.0347(3) 0.38726(18) 0.0372(7) Uani 1 1 d . . .
H12A H 0.5239 0.1141 0.3763 0.056 Uiso 1 1 calc R . .
H12B H 0.5017 -0.0459 0.3512 0.056 Uiso 1 1 calc R . .
H12C H 0.5078 0.0397 0.4421 0.056 Uiso 1 1 calc R . .
C13 C 0.2429(3) -0.0999(2) 0.38657(17) 0.0372(7) Uani 1 1 d . . .
H13A H 0.2749 -0.1025 0.4398 0.056 Uiso 1 1 calc R . .
H13B H 0.2651 -0.1778 0.3470 0.056 Uiso 1 1 calc R . .
H13C H 0.1409 -0.1016 0.3804 0.056 Uiso 1 1 calc R . .
C14 C 0.3377(2) 0.3372(2) 0.14793(13) 0.0205(5) Uani 1 1 d . . .
C15 C 0.3536(3) 0.4559(2) 0.12706(14) 0.0227(5) Uani 1 1 d . . .
C16 C 0.3535(3) 0.4463(3) 0.04751(15) 0.0302(6) Uani 1 1 d . . .
H16 H 0.3648 0.5256 0.0324 0.036 Uiso 1 1 calc R . .
C17 C 0.3374(3) 0.3230(3) -0.01002(15) 0.0358(7) Uani 1 1 d . . .
H17 H 0.3363 0.3181 -0.0642 0.043 Uiso 1 1 calc R . .
C18 C 0.3229(3) 0.2079(3) 0.01095(15) 0.0327(6) Uani 1 1 d . . .
H18 H 0.3120 0.1239 -0.0292 0.039 Uiso 1 1 calc R . .
C19 C 0.3240(3) 0.2111(2) 0.08999(14) 0.0238(5) Uani 1 1 d . . .
C20 C 0.3751(3) 0.5912(2) 0.19113(15) 0.0273(6) Uani 1 1 d . . .
H20 H 0.3194 0.5797 0.2340 0.033 Uiso 1 1 calc R . .
C21 C 0.5298(3) 0.6353(3) 0.22773(17) 0.0378(7) Uani 1 1 d . . .
H21A H 0.5614 0.5653 0.2474 0.057 Uiso 1 1 calc R . .
H21B H 0.5402 0.7185 0.2717 0.057 Uiso 1 1 calc R . .
H21C H 0.5871 0.6502 0.1875 0.057 Uiso 1 1 calc R . .
C22 C 0.3230(3) 0.7007(3) 0.16200(18) 0.0413(7) Uani 1 1 d . . .
H22A H 0.3792 0.7178 0.1218 0.062 Uiso 1 1 calc R . .
H22B H 0.3326 0.7829 0.2067 0.062 Uiso 1 1 calc R . .
H22C H 0.2238 0.6715 0.1388 0.062 Uiso 1 1 calc R . .
C23 C 0.3205(3) 0.0830(2) 0.11220(15) 0.0301(6) Uani 1 1 d . . .
H23 H 0.2805 0.0969 0.1633 0.036 Uiso 1 1 calc R . .
C24 C 0.4702(3) 0.0553(3) 0.12610(18) 0.0418(7) Uani 1 1 d . . .
H24A H 0.5115 0.0396 0.0766 0.063 Uiso 1 1 calc R . .
H24B H 0.4676 -0.0241 0.1439 0.063 Uiso 1 1 calc R . .
H24C H 0.5276 0.1326 0.1667 0.063 Uiso 1 1 calc R . .
C25 C 0.2281(3) -0.0389(3) 0.05072(17) 0.0420(7) Uani 1 1 d . . .
H25A H 0.1361 -0.0162 0.0372 0.063 Uiso 1 1 calc R . .
H25B H 0.2152 -0.1137 0.0727 0.063 Uiso 1 1 calc R . .
H25C H 0.2738 -0.0646 0.0029 0.063 Uiso 1 1 calc R . .
C26 C 0.0296(2) 0.1584(2) 0.26831(14) 0.0225(5) Uani 1 1 d . . .
H26 H 0.1007 0.1179 0.2936 0.027 Uiso 1 1 calc R . .
C27 C -0.0703(3) 0.1991(3) 0.32998(16) 0.0291(6) Uani 1 1 d . . .
H27A H -0.0201 0.2740 0.3760 0.035 Uiso 1 1 calc R . .
H27B H -0.1511 0.2298 0.3066 0.035 Uiso 1 1 calc R . .
C28 C -0.1232(3) 0.0791(3) 0.35704(17) 0.0355(7) Uani 1 1 d . . .
H28A H -0.0427 0.0540 0.3845 0.043 Uiso 1 1 calc R . .
H28B H -0.1905 0.1045 0.3953 0.043 Uiso 1 1 calc R . .
C29 C -0.1952(3) -0.0408(3) 0.28787(18) 0.0405(7) Uani 1 1 d . . .
H29A H -0.2200 -0.1186 0.3070 0.049 Uiso 1 1 calc R . .
H29B H -0.2835 -0.0203 0.2652 0.049 Uiso 1 1 calc R . .
C30 C -0.1008(3) -0.0763(3) 0.22396(17) 0.0417(7) Uani 1 1 d . . .
H30A H -0.1535 -0.1499 0.1781 0.050 Uiso 1 1 calc R . .
H30B H -0.0186 -0.1084 0.2447 0.050 Uiso 1 1 calc R . .
C31 C -0.0496(3) 0.0436(3) 0.19668(16) 0.0350(7) Uani 1 1 d . . .
H31A H -0.1309 0.0727 0.1727 0.042 Uiso 1 1 calc R . .
H31B H 0.0138 0.0181 0.1562 0.042 Uiso 1 1 calc R . .
C32 C 0.0494(2) 0.3545(2) 0.20586(14) 0.0226(5) Uani 1 1 d . . .
H32 H 0.1302 0.4207 0.2018 0.027 Uiso 1 1 calc R . .
C33 C -0.0489(3) 0.4388(3) 0.25293(16) 0.0319(6) Uani 1 1 d . . .
H33A H -0.0041 0.4818 0.3085 0.038 Uiso 1 1 calc R . .
H33B H -0.1381 0.3807 0.2531 0.038 Uiso 1 1 calc R . .
C34 C -0.0797(3) 0.5462(3) 0.21495(18) 0.0408(7) Uani 1 1 d . . .
H34A H -0.1453 0.5992 0.2445 0.049 Uiso 1 1 calc R . .
H34B H 0.0090 0.6078 0.2184 0.049 Uiso 1 1 calc R . .
C35 C -0.1441(4) 0.4839(3) 0.12869(19) 0.0495(8) Uani 1 1 d . . .
H35A H -0.2388 0.4323 0.1257 0.059 Uiso 1 1 calc R . .
H35B H -0.1551 0.5558 0.1046 0.059 Uiso 1 1 calc R . .
C36 C -0.0530(3) 0.3920(3) 0.08225(17) 0.0436(7) Uani 1 1 d . . .
H36A H 0.0369 0.4459 0.0789 0.052 Uiso 1 1 calc R . .
H36B H -0.1017 0.3473 0.0276 0.052 Uiso 1 1 calc R . .
C37 C -0.0220(3) 0.2860(3) 0.12079(15) 0.0338(6) Uani 1 1 d . . .
H37A H 0.0403 0.2298 0.0903 0.041 Uiso 1 1 calc R . .
H37B H -0.1109 0.2272 0.1207 0.041 Uiso 1 1 calc R . .

loop_
_atom_site_aniso_label
_atom_site_aniso_U_11
_atom_site_aniso_U_22
_atom_site_aniso_U_33
_atom_site_aniso_U_23
_atom_site_aniso_U_13
_atom_site_aniso_U_12
Ga1 0.01998(16) 0.03734(18) 0.02483(16) 0.00961(12) 0.00318(11) 0.00425(12)
N1 0.0181(10) 0.0202(10) 0.0158(10) 0.0079(8) 0.0033(8) 0.0051(8)
C1 0.0227(12) 0.0123(11) 0.0170(11) 0.0022(9) 0.0038(10) 0.0029(9)
N2 0.0172(10) 0.0203(10) 0.0156(10) 0.0050(8) 0.0018(8) 0.0026(8)
C2 0.0133(11) 0.0234(12) 0.0172(11) 0.0064(10) 0.0010(9) 0.0015(9)
N3 0.0164(10) 0.0190(10) 0.0207(10) 0.0074(8) -0.0009(8) 0.0013(8)
C3 0.0163(12) 0.0210(12) 0.0180(12) 0.0063(9) 0.0005(9) 0.0020(9)
C4 0.0231(13) 0.0255(13) 0.0191(12) 0.0032(10) 0.0034(10) 0.0049(10)
C5 0.0315(15) 0.0423(16) 0.0204(13) 0.0136(12) 0.0075(11) 0.0064(12)
C6 0.0326(15) 0.0275(13) 0.0264(13) 0.0158(11) 0.0058(11) 0.0044(11)
C7 0.0213(13) 0.0236(12) 0.0201(12) 0.0081(10) 0.0010(10) 0.0028(10)
C8 0.0208(12) 0.0189(12) 0.0209(12) 0.0042(10) 0.0009(10) 0.0037(10)
C9 0.0309(15) 0.0239(13) 0.0442(17) 0.0143(12) 0.0011(13) 0.0003(11)
C10 0.0387(16) 0.0266(14) 0.0423(16) 0.0115(12) 0.0161(13) 0.0131(12)
C11 0.0340(15) 0.0201(12) 0.0246(13) 0.0095(10) 0.0034(11) 0.0050(11)
C12 0.0381(17) 0.0327(15) 0.0467(18) 0.0150(13) 0.0105(14) 0.0170(13)
C13 0.0485(18) 0.0217(14) 0.0428(17) 0.0127(12) 0.0058(14) 0.0051(12)
C14 0.0188(12) 0.0248(12) 0.0186(12) 0.0069(10) 0.0027(10) 0.0057(10)
C15 0.0253(13) 0.0234(12) 0.0217(12) 0.0088(10) 0.0053(10) 0.0063(10)
C16 0.0381(16) 0.0344(15) 0.0252(14) 0.0181(12) 0.0071(12) 0.0087(12)
C17 0.0475(18) 0.0459(17) 0.0175(13) 0.0114(12) 0.0075(12) 0.0144(14)
C18 0.0459(17) 0.0325(15) 0.0190(13) 0.0034(11) 0.0057(12) 0.0140(13)
C19 0.0264(14) 0.0249(13) 0.0204(12) 0.0057(10) 0.0045(10) 0.0078(10)
C20 0.0366(15) 0.0209(12) 0.0258(13) 0.0091(11) 0.0073(12) 0.0036(11)
C21 0.0406(17) 0.0307(15) 0.0363(16) 0.0083(13) 0.0031(13) -0.0071(13)
C22 0.059(2) 0.0247(14) 0.0427(17) 0.0128(13) 0.0110(15) 0.0088(14)
C23 0.0436(16) 0.0200(13) 0.0253(14) 0.0031(11) 0.0060(12) 0.0088(11)
C24 0.054(2) 0.0303(15) 0.0458(18) 0.0143(14) 0.0068(15) 0.0185(14)
C25 0.058(2) 0.0243(14) 0.0359(16) 0.0015(12) 0.0029(15) 0.0006(13)
C26 0.0211(13) 0.0201(12) 0.0246(13) 0.0072(10) 0.0005(10) -0.0015(10)
C27 0.0245(14) 0.0297(14) 0.0327(15) 0.0094(12) 0.0080(12) 0.0010(11)
C28 0.0313(15) 0.0379(16) 0.0386(16) 0.0152(13) 0.0112(13) -0.0015(12)
C29 0.0340(16) 0.0391(16) 0.0474(18) 0.0205(14) 0.0012(14) -0.0104(13)
C30 0.0507(19) 0.0247(14) 0.0382(17) 0.0027(12) -0.0019(14) -0.0116(13)
C31 0.0379(16) 0.0302(14) 0.0292(15) 0.0045(12) -0.0005(12) -0.0065(12)
C32 0.0192(12) 0.0236(12) 0.0246(13) 0.0077(10) -0.0005(10) 0.0041(10)
C33 0.0287(15) 0.0354(15) 0.0338(15) 0.0109(12) 0.0028(12) 0.0131(12)
C34 0.0409(17) 0.0387(16) 0.0472(18) 0.0148(14) 0.0034(14) 0.0205(14)
C35 0.053(2) 0.0512(19) 0.053(2) 0.0260(16) -0.0062(16) 0.0231(16)
C36 0.0518(19) 0.0452(18) 0.0322(16) 0.0136(14) -0.0116(14) 0.0106(15)
C37 0.0379(16) 0.0327(15) 0.0287(15) 0.0092(12) -0.0091(12) 0.0087(12)

loop_
_geom_bond_atom_site_label_1
_geom_bond_atom_site_label_2
_geom_bond_distance
_geom_bond_site_symmetry_2
_geom_bond_publ_flag
Ga1 N1 2.0874(19) . ?
Ga1 N2 2.095(2) . ?
N1 C1 1.350(3) . ?
N1 C2 1.422(3) . ?
C1 N2 1.349(3) . ?
C1 N3 1.373(3) . ?
N2 C14 1.424(3) . ?
C2 C7 1.406(3) . ?
C2 C3 1.416(3) . ?
N3 C26 1.487(3) . ?
N3 C32 1.489(3) . ?
C3 C4 1.398(3) . ?
C3 C8 1.521(3) . ?
C4 C5 1.377(3) . ?
C5 C6 1.385(4) . ?
C6 C7 1.391(3) . ?
C7 C11 1.524(3) . ?
C8 C10 1.525(3) . ?
C8 C9 1.525(3) . ?
C11 C12 1.527(4) . ?
C11 C13 1.529(3) . ?
C14 C15 1.406(3) . ?
C14 C19 1.411(3) . ?
C15 C16 1.391(3) . ?
C15 C20 1.523(3) . ?
C16 C17 1.384(4) . ?
C17 C18 1.370(4) . ?
C18 C19 1.398(3) . ?
C19 C23 1.518(3) . ?
C20 C22 1.527(4) . ?
C20 C21 1.530(4) . ?
C23 C24 1.530(4) . ?
C23 C25 1.532(4) . ?
C26 C27 1.534(3) . ?
C26 C31 1.536(3) . ?
C27 C28 1.530(4) . ?
C28 C29 1.518(4) . ?
C29 C30 1.517(4) . ?
C30 C31 1.526(4) . ?
C32 C37 1.527(3) . ?
C32 C33 1.530(3) . ?
C33 C34 1.532(4) . ?
C34 C35 1.519(4) . ?
C35 C36 1.518(4) . ?
C36 C37 1.526(4) . ?
